data_4111899
loop_
_publ_author_name
'Michio M. Matsushita'
'Tadashi Sugawara'

_publ_contact_author_address '3-8-1, Komaba, Meguro, Tokyo, 153-8902, Japan'
_publ_contact_author_email suga@pentacle.c.u-tokyo.ac.jp
_publ_contact_author_name 'Tadashi Sugawara'
_publ_section_title
;
 Current-Induced Low-Resistance State and Its Crystal Structure of a
 TTF-Based Dimeric Donor Salt
;
_journal_name_full 'Journal of the American Chemical Society'
_journal_page_first 12450
_journal_page_last 12451
_journal_paper_doi 10.1021/ja053488i
_journal_volume 127
_journal_year 2005
_chemical_formula_sum 'C28 H30 Br Cl6 S16'
_chemical_formula_weight 1172.09
_chemical_name_common gammma-TBC3_Br_TCE2
_chemical_name_systematic
; 
 ? 
;
_space_group_IT_number 78
_symmetry_cell_setting tetragonal
_symmetry_space_group_name_Hall 'P 4cw'
_symmetry_space_group_name_H-M 'P 43'
_atom_sites_solution_hydrogens geom
_atom_sites_solution_primary direct
_atom_sites_solution_secondary difmap
_audit_creation_method SHELXL-97
_cell_angle_alpha 90.00
_cell_angle_beta 90.00
_cell_angle_gamma 90.00
_cell_formula_units_Z 4
_cell_length_a 12.3500(9)
_cell_length_b 12.3500(9)
_cell_length_c 29.748(3)
_cell_measurement_temperature 170(2)
_cell_volume 4537.2(7)
_computing_cell_refinement 'Bruker SAINT'
_computing_data_collection 'Bruker SMART'
_computing_data_reduction 'Bruker SAINT & SADABS'
_computing_structure_refinement 'SHELXL-97 (Sheldrick, 1997)'
_computing_structure_solution 'SHELXS-97 (Sheldrick, 1990)'
_diffrn_ambient_temperature 170(2)
_diffrn_measured_fraction_theta_full 0.952
_diffrn_measured_fraction_theta_max 0.952
_diffrn_measurement_device_type 'Bruker SMART APEX CCD Ditector'
_diffrn_measurement_method 'omega scan'
_diffrn_radiation_monochromator graphite
_diffrn_radiation_source 'fine-focus sealed tube'
_diffrn_radiation_type MoK\a
_diffrn_radiation_wavelength 0.71073
_diffrn_reflns_av_R_equivalents 0.0453
_diffrn_reflns_av_sigmaI/netI 0.0452
_diffrn_reflns_limit_h_max 16
_diffrn_reflns_limit_h_min -16
_diffrn_reflns_limit_k_max 15
_diffrn_reflns_limit_k_min -16
_diffrn_reflns_limit_l_max 39
_diffrn_reflns_limit_l_min -39
_diffrn_reflns_number 31462
_diffrn_reflns_theta_full 28.29
_diffrn_reflns_theta_max 28.29
_diffrn_reflns_theta_min 1.65
_exptl_absorpt_coefficient_mu 2.906
_exptl_crystal_colour Black
_exptl_crystal_density_diffrn 1.716
_exptl_crystal_description Needle
_exptl_crystal_F_000 2364
_exptl_crystal_size_max 3.00
_exptl_crystal_size_mid 0.15
_exptl_crystal_size_min 0.15
_refine_diff_density_max 1.255
_refine_diff_density_min -0.680
_refine_diff_density_rms 0.137
_refine_ls_abs_structure_details 'Flack H D (1983), Acta Cryst. A39, 876-881'
_refine_ls_abs_structure_Flack 0.029(9)
_refine_ls_extinction_coef 0.00000(16)
_refine_ls_extinction_expression Fc^*^=kFc[1+0.001xFc^2^\l^3^/sin(2\q)]^-1/4^
_refine_ls_extinction_method SHELXL
_refine_ls_goodness_of_fit_ref 1.038
_refine_ls_hydrogen_treatment mixed
_refine_ls_matrix_type full
_refine_ls_number_parameters 462
_refine_ls_number_reflns 10322
_refine_ls_number_restraints 1
_refine_ls_restrained_S_all 1.038
_refine_ls_R_factor_all 0.0558
_refine_ls_R_factor_gt 0.0497
_refine_ls_shift/su_max 4.770
_refine_ls_shift/su_mean 0.011
_refine_ls_structure_factor_coef Fsqd
_refine_ls_weighting_details 'calc w=1/[\s^2^(Fo^2^)+(0.0991P)^2^+0.0000P] where P=(Fo^2^+2Fc^2^)/3'
_refine_ls_weighting_scheme calc
_refine_ls_wR_factor_gt 0.1410
_refine_ls_wR_factor_ref 0.1478
_reflns_number_gt 8959
_reflns_number_total 10322
_reflns_threshold_expression >2sigma(I)
_cod_data_source_file ja053488isi20050716_075414.cif
_cod_data_source_block gammma-TBC3_Br_TCE2_170K
_cod_original_sg_symbol_H-M 'P 41 '
_cod_database_code 4111899

loop_
_symmetry_equiv_pos_as_xyz
'x, y, z'
'-y, x, z+3/4'
'-x, -y, z+1/2'
'y, -x, z+1/4'

loop_
_atom_site_label
_atom_site_type_symbol
_atom_site_fract_x
_atom_site_fract_y
_atom_site_fract_z
_atom_site_U_iso_or_equiv
_atom_site_adp_type
_atom_site_occupancy
_atom_site_symmetry_multiplicity
_atom_site_calc_flag
Br1 Br 0.30693(4) 0.28921(4) 0.14052(2) 0.04052(15) Uani 1 1 d
Cl1 Cl 1.2713(2) 1.44361(14) -0.00439(7) 0.0756(6) Uani 1 1 d
Cl2 Cl 1.4507(3) 1.2908(3) -0.00296(11) 0.1227(12) Uani 1 1 d
Cl3 Cl 1.2056(2) 1.2129(2) -0.04257(14) 0.1168(12) Uani 1 1 d
Cl4 Cl 0.7436(3) 1.15208(16) 0.02541(9) 0.0942(8) Uani 1 1 d
Cl5 Cl 0.9483(3) 1.2712(5) 0.00323(15) 0.178(2) Uani 1 1 d
Cl6 Cl 0.8013(2) 1.3510(3) 0.08739(8) 0.1053(10) Uani 1 1 d
S1 S 0.69530(9) 0.64358(10) 0.06449(5) 0.0304(3) Uani 1 1 d
S2 S 0.66444(9) 0.87862(10) 0.05800(5) 0.0308(3) Uani 1 1 d
S3 S 0.95473(9) 0.67804(9) 0.06394(5) 0.0285(3) Uani 1 1 d
S4 S 0.92378(9) 0.91340(10) 0.05682(4) 0.0288(3) Uani 1 1 d
S5 S 0.45841(9) 0.59970(10) 0.07977(4) 0.0297(3) Uani 1 1 d
S6 S 0.42358(9) 0.86455(10) 0.07468(4) 0.0298(3) Uani 1 1 d
S7 S 1.19676(9) 0.69860(10) 0.07618(4) 0.0287(3) Uani 1 1 d
S8 S 1.15910(9) 0.96289(10) 0.07115(4) 0.0301(3) Uani 1 1 d
S9 S 0.71012(10) 0.65089(9) 0.21672(5) 0.0298(3) Uani 1 1 d
S10 S 0.94264(9) 0.68029(9) 0.21206(5) 0.0291(3) Uani 1 1 d
S11 S 0.67596(10) 0.90918(9) 0.21105(5) 0.0291(3) Uani 1 1 d
S12 S 0.90904(10) 0.93886(9) 0.20347(5) 0.0297(3) Uani 1 1 d
S13 S 0.72354(10) 0.40801(9) 0.20633(4) 0.0280(2) Uani 1 1 d
S14 S 0.99001(10) 0.44297(9) 0.20387(5) 0.0318(3) Uani 1 1 d
S15 S 0.62447(10) 1.14318(10) 0.19486(5) 0.0318(3) Uani 1 1 d
S16 S 0.88968(10) 1.18061(9) 0.19057(5) 0.0302(3) Uani 1 1 d
C1 C 0.7567(4) 0.7703(4) 0.06098(17) 0.0257(9) Uani 1 1 d
C2 C 0.8636(4) 0.7867(4) 0.06030(17) 0.0270(10) Uani 1 1 d
C3 C 0.5638(4) 0.6940(4) 0.07540(16) 0.0273(10) Uani 1 1 d
C4 C 0.5502(4) 0.8007(4) 0.07192(16) 0.0248(9) Uani 1 1 d
C5 C 1.0689(4) 0.7606(4) 0.07238(17) 0.0260(9) Uani 1 1 d
C6 C 1.0555(4) 0.8670(4) 0.07107(16) 0.0265(9) Uani 1 1 d
C7 C 0.8172(4) 0.7392(4) 0.21355(16) 0.0255(9) Uani 1 1 d
C8 C 0.8022(4) 0.8503(3) 0.21060(17) 0.0258(9) Uani 1 1 d
C9 C 0.7861(4) 0.5340(4) 0.20704(16) 0.0251(9) Uani 1 1 d
C10 C 0.8950(4) 0.5480(3) 0.20480(16) 0.0237(9) Uani 1 1 d
C11 C 0.7204(4) 1.0396(4) 0.19741(17) 0.0264(10) Uani 1 1 d
C12 C 0.8300(4) 1.0543(3) 0.19543(16) 0.0255(10) Uani 1 1 d
C13 C 0.4723(4) 0.5505(4) 0.13776(18) 0.0322(11) Uani 1 1 d
C14 C 0.5727(4) 0.4827(4) 0.14499(18) 0.0329(11) Uani 1 1 d
C15 C 0.5839(4) 0.4456(4) 0.19336(17) 0.0266(10) Uani 1 1 d
C16 C 0.4604(4) 1.0058(4) 0.08617(18) 0.0309(11) Uani 1 1 d
C17 C 0.5043(4) 1.0189(4) 0.13378(17) 0.0325(11) Uani 1 1 d
C18 C 0.5673(4) 1.1244(4) 0.1394(2) 0.0350(11) Uani 1 1 d
C19 C 1.1599(4) 0.5617(4) 0.09351(17) 0.0259(10) Uani 1 1 d
C20 C 1.1148(4) 0.5586(4) 0.14033(17) 0.0311(10) Uani 1 1 d
C21 C 1.0486(5) 0.4568(4) 0.1477(2) 0.0384(12) Uani 1 1 d
C22 C 1.1426(4) 1.0296(4) 0.12556(19) 0.0325(11) Uani 1 1 d
C23 C 1.0400(4) 1.0983(4) 0.12936(17) 0.0289(10) Uani 1 1 d
C24 C 1.0278(4) 1.1428(4) 0.17649(17) 0.0287(10) Uani 1 1 d
C25 C 1.3139(7) 1.3252(6) 0.0213(2) 0.066(2) Uani 1 1 d
C26 C 1.2448(7) 1.2171(9) 0.0100(4) 0.095(3) Uani 1 1 d
C27 C 0.7791(18) 1.2833(10) 0.0101(7) 0.210(11) Uani 1 1 d
C28 C 0.7832(19) 1.3607(9) 0.0266(7) 0.243(14) Uani 1 1 d
H1 H 1.1062 0.5350 0.0735 0.031 Uiso 1 1 d
H2 H 1.2221 0.5173 0.0922 0.031 Uiso 1 1 d
H3 H 1.0702 0.6195 0.1453 0.037 Uiso 1 1 d
H4 H 1.1735 0.5592 0.1613 0.037 Uiso 1 1 d
H5 H 1.0958 0.3967 0.1426 0.045 Uiso 1 1 d
H6 H 0.9927 0.4567 0.1263 0.045 Uiso 1 1 d
H7 H 0.5384 0.3845 0.1981 0.033 Uiso 1 1 d
H8 H 0.5623 0.5026 0.2128 0.033 Uiso 1 1 d
H9 H 0.5681 0.4209 0.1262 0.040 Uiso 1 1 d
H10 H 0.6336 0.5247 0.1372 0.040 Uiso 1 1 d
H11 H 0.4745 0.6114 0.1575 0.038 Uiso 1 1 d
H12 H 0.4098 0.5080 0.1450 0.038 Uiso 1 1 d
H13 H 0.5141 1.0267 0.0657 0.038 Uiso 1 1 d
H14 H 0.3981 1.0485 0.0835 0.038 Uiso 1 1 d
H15 H 0.4464 1.0170 0.1543 0.040 Uiso 1 1 d
H16 H 0.5527 0.9599 0.1399 0.040 Uiso 1 1 d
H17 H 0.5181 1.1829 0.1336 0.042 Uiso 1 1 d
H18 H 0.6238 1.1265 0.1179 0.042 Uiso 1 1 d
H19 H 1.1397 0.9744 0.1484 0.040 Uiso 1 1 d
H20 H 1.2034 1.0742 0.1311 0.040 Uiso 1 1 d
H21 H 0.9790 1.0545 0.1227 0.036 Uiso 1 1 d
H22 H 1.0447 1.1562 0.1089 0.036 Uiso 1 1 d
H23 H 1.0728 1.2050 0.1793 0.034 Uiso 1 1 d
H24 H 1.0514 1.0891 0.1974 0.034 Uiso 1 1 d
H25 H 1.1869 1.2062 0.0294 0.114 Uiso 1 1 d
H26 H 1.2944 1.1520 0.0145 0.114 Uiso 1 1 d
H27 H 0.7214 1.3996 0.0189 0.286 Uiso 1 1 d
H28 H 0.8463 1.3992 0.0135 0.286 Uiso 1 1 d
H29 H 0.7537 1.2939 -0.0202 0.210 Uiso 1 1 d
H30 H 1.3196 1.3358 0.0532 0.075 Uiso 1 1 d

loop_
_atom_site_aniso_label
_atom_site_aniso_U_11
_atom_site_aniso_U_22
_atom_site_aniso_U_33
_atom_site_aniso_U_23
_atom_site_aniso_U_13
_atom_site_aniso_U_12
Br1 0.0360(3) 0.0376(3) 0.0480(3) 0.0046(2) 0.0036(2) 0.0008(3)
Cl1 0.1145(16) 0.0450(9) 0.0674(12) 0.0091(9) 0.0320(12) 0.0116(10)
Cl2 0.124(2) 0.136(2) 0.108(2) -0.0561(19) -0.0497(18) 0.0531(19)
Cl3 0.0912(17) 0.0934(18) 0.166(3) -0.0588(19) -0.0273(19) 0.0191(14)
Cl4 0.149(2) 0.0483(11) 0.0856(15) -0.0117(10) 0.0489(15) -0.0221(13)
Cl5 0.094(2) 0.310(6) 0.131(3) -0.039(4) 0.045(2) -0.010(3)
Cl6 0.1001(18) 0.149(3) 0.0664(14) -0.0429(15) -0.0099(13) 0.0277(17)
S1 0.0201(6) 0.0242(6) 0.0471(7) 0.0056(5) 0.0018(5) 0.0010(4)
S2 0.0188(5) 0.0239(6) 0.0498(8) 0.0047(5) 0.0021(5) -0.0003(4)
S3 0.0179(5) 0.0235(6) 0.0441(7) 0.0026(5) 0.0004(5) -0.0001(4)
S4 0.0193(5) 0.0239(6) 0.0433(7) 0.0003(5) 0.0014(5) 0.0008(4)
S5 0.0197(6) 0.0316(6) 0.0378(6) 0.0073(5) -0.0067(5) -0.0063(5)
S6 0.0190(6) 0.0309(6) 0.0396(7) -0.0035(5) -0.0014(5) 0.0025(5)
S7 0.0161(5) 0.0307(6) 0.0394(7) 0.0053(5) 0.0018(5) 0.0017(4)
S8 0.0185(5) 0.0283(6) 0.0434(7) -0.0050(5) 0.0084(5) -0.0031(4)
S9 0.0234(6) 0.0168(5) 0.0492(8) -0.0027(5) 0.0049(5) 0.0002(4)
S10 0.0225(6) 0.0174(5) 0.0473(7) -0.0017(5) 0.0047(5) -0.0006(4)
S11 0.0233(6) 0.0193(5) 0.0448(7) -0.0001(5) 0.0014(5) -0.0012(4)
S12 0.0243(6) 0.0171(5) 0.0478(7) 0.0008(5) 0.0056(5) -0.0004(4)
S13 0.0287(6) 0.0171(5) 0.0381(6) 0.0008(5) -0.0004(5) -0.0026(4)
S14 0.0286(6) 0.0220(6) 0.0449(7) 0.0086(5) 0.0092(5) 0.0054(4)
S15 0.0315(6) 0.0213(6) 0.0425(7) -0.0058(5) -0.0024(5) 0.0046(5)
S16 0.0309(6) 0.0164(5) 0.0435(7) -0.0014(5) 0.0064(5) -0.0013(4)
C1 0.022(2) 0.022(2) 0.033(2) 0.0023(18) 0.0020(18) 0.0000(18)
C2 0.018(2) 0.027(2) 0.036(3) 0.0020(19) 0.0025(19) 0.0038(17)
C3 0.022(2) 0.032(2) 0.028(2) 0.0042(19) -0.0021(18) -0.0026(18)
C4 0.016(2) 0.033(2) 0.026(2) 0.0042(19) -0.0034(17) -0.0025(17)
C5 0.020(2) 0.029(2) 0.029(2) 0.0006(19) 0.0010(18) -0.0011(18)
C6 0.021(2) 0.031(2) 0.028(2) -0.0007(19) 0.0037(18) 0.0016(18)
C7 0.026(2) 0.019(2) 0.032(2) -0.0008(18) 0.0016(19) 0.0021(17)
C8 0.029(2) 0.016(2) 0.032(2) -0.0009(18) 0.0031(19) -0.0015(17)
C9 0.028(2) 0.022(2) 0.026(2) 0.0006(18) -0.0010(18) -0.0003(17)
C10 0.024(2) 0.017(2) 0.030(2) 0.0009(17) 0.0027(18) -0.0004(16)
C11 0.025(2) 0.017(2) 0.037(3) -0.0020(18) -0.0003(19) 0.0025(17)
C12 0.029(2) 0.014(2) 0.034(2) 0.0006(17) -0.0025(19) -0.0032(17)
C13 0.027(2) 0.035(3) 0.034(3) 0.004(2) 0.002(2) -0.005(2)
C14 0.031(3) 0.032(3) 0.035(3) 0.005(2) 0.003(2) -0.002(2)
C15 0.024(2) 0.021(2) 0.034(3) 0.0007(18) -0.0022(19) -0.0029(17)
C16 0.027(2) 0.026(2) 0.040(3) 0.001(2) 0.002(2) 0.0028(19)
C17 0.030(3) 0.028(3) 0.039(3) -0.002(2) 0.003(2) -0.005(2)
C18 0.034(3) 0.024(2) 0.047(3) 0.003(2) -0.004(2) -0.002(2)
C19 0.017(2) 0.022(2) 0.038(3) 0.0043(19) 0.0003(18) 0.0025(17)
C20 0.035(3) 0.028(2) 0.030(2) 0.002(2) 0.000(2) -0.0034(19)
C21 0.043(3) 0.026(3) 0.046(3) 0.000(2) 0.012(2) 0.001(2)
C22 0.024(2) 0.030(3) 0.044(3) -0.008(2) 0.001(2) -0.006(2)
C23 0.029(2) 0.024(2) 0.035(3) -0.0003(19) -0.001(2) 0.0008(18)
C24 0.027(2) 0.022(2) 0.037(3) -0.0030(19) 0.005(2) -0.0049(18)
C25 0.108(6) 0.045(4) 0.044(4) -0.004(3) 0.000(4) 0.012(4)
C26 0.056(5) 0.130(8) 0.099(7) 0.048(6) -0.023(5) -0.055(5)
C27 0.36(3) 0.056(7) 0.214(18) 0.059(9) -0.138(19) -0.084(11)
C28 0.40(3) 0.033(5) 0.30(2) 0.046(9) -0.23(2) -0.044(10)

loop_
_atom_type_symbol
_atom_type_description
_atom_type_scat_dispersion_real
_atom_type_scat_dispersion_imag
_atom_type_scat_source
C C 0.0033 0.0016 'International Tables Vol C Tables 4.2.6.8 and 6.1.1.4'
H H 0.0000 0.0000 'International Tables Vol C Tables 4.2.6.8 and 6.1.1.4'
Br Br -0.2901 2.4595 'International Tables Vol C Tables 4.2.6.8 and 6.1.1.4'
S S 0.1246 0.1234 'International Tables Vol C Tables 4.2.6.8 and 6.1.1.4'
Cl Cl 0.1484 0.1585 'International Tables Vol C Tables 4.2.6.8 and 6.1.1.4'

loop_
_geom_angle_atom_site_label_1
_geom_angle_atom_site_label_2
_geom_angle_atom_site_label_3
_geom_angle
C1 S1 C3 95.4(2)
C4 S2 C1 95.3(2)
C2 S3 C5 94.6(2)
C2 S4 C6 95.0(2)
C3 S5 C13 102.7(2)
C4 S6 C16 102.4(2)
C5 S7 C19 101.4(2)
C6 S8 C22 103.0(2)
C7 S9 C9 95.9(2)
C7 S10 C10 95.5(2)
C8 S11 C11 95.9(2)
C8 S12 C12 96.2(2)
C9 S13 C15 101.2(2)
C10 S14 C21 102.2(2)
C11 S15 C18 102.2(2)
C12 S16 C24 100.8(2)
C2 C1 S1 124.6(4)
C2 C1 S2 121.6(4)
S1 C1 S2 113.8(3)
C1 C2 S4 124.1(4)
C1 C2 S3 121.1(4)
S4 C2 S3 114.7(3)
C4 C3 S5 124.7(4)
C4 C3 S1 116.7(4)
S5 C3 S1 117.5(3)
C3 C4 S6 123.6(4)
C3 C4 S2 117.3(4)
S6 C4 S2 118.8(3)
C6 C5 S3 118.1(4)
C6 C5 S7 123.1(4)
S3 C5 S7 118.5(3)
C5 C6 S8 125.6(4)
C5 C6 S4 116.2(4)
S8 C6 S4 116.9(3)
C8 C7 S10 122.6(4)
C8 C7 S9 122.0(4)
S10 C7 S9 115.4(3)
C7 C8 S11 122.5(4)
C7 C8 S12 122.2(4)
S11 C8 S12 115.2(3)
C10 C9 S13 123.7(4)
C10 C9 S9 115.8(3)
S13 C9 S9 120.2(3)
C9 C10 S10 116.5(3)
C9 C10 S14 124.8(3)
S10 C10 S14 117.9(3)
C12 C11 S15 124.9(4)
C12 C11 S11 116.3(3)
S15 C11 S11 118.2(3)
C11 C12 S16 123.0(3)
C11 C12 S12 116.1(3)
S16 C12 S12 120.7(3)
C14 C13 S5 113.2(4)
C13 C14 C15 112.2(4)
C14 C15 S13 111.3(3)
C17 C16 S6 111.2(3)
C16 C17 C18 111.9(4)
C17 C18 S15 114.0(4)
C20 C19 S7 112.2(3)
C19 C20 C21 110.8(4)
C20 C21 S14 115.0(4)
C23 C22 S8 114.1(4)
C24 C23 C22 110.6(4)
C23 C24 S16 113.6(4)
C26 C25 Cl1 116.4(6)
C26 C25 Cl2 102.0(5)
Cl1 C25 Cl2 107.1(4)
C25 C26 Cl3 112.3(6)
C28 C27 Cl4 136(2)
C28 C27 Cl5 93.5(18)
Cl4 C27 Cl5 102.1(9)
C27 C28 Cl6 113.5(13)

loop_
_geom_bond_atom_site_label_1
_geom_bond_atom_site_label_2
_geom_bond_distance
Cl1 C25 1.732(7)
Cl2 C25 1.885(9)
Cl3 C26 1.637(10)
Cl4 C27 1.739(11)
Cl5 C27 2.11(2)
Cl6 C28 1.83(2)
S1 C1 1.742(5)
S1 C3 1.769(5)
S2 C4 1.757(5)
S2 C1 1.759(5)
S3 C2 1.755(5)
S3 C5 1.758(5)
S4 C2 1.735(5)
S4 C6 1.777(5)
S5 C3 1.752(5)
S5 C13 1.837(5)
S6 C4 1.753(5)
S6 C16 1.835(5)
S7 C5 1.759(5)
S7 C19 1.826(5)
S8 C6 1.743(5)
S8 C22 1.827(6)
S9 C7 1.716(5)
S9 C9 1.746(5)
S10 C7 1.713(5)
S10 C10 1.750(4)
S11 C8 1.721(5)
S11 C11 1.749(5)
S12 C8 1.727(5)
S12 C12 1.744(5)
S13 C9 1.738(5)
S13 C15 1.827(5)
S14 C10 1.750(4)
S14 C21 1.830(6)
S15 C11 1.745(5)
S15 C18 1.810(6)
S16 C12 1.731(4)
S16 C24 1.818(5)
C1 C2 1.336(7)
C3 C4 1.333(7)
C5 C6 1.325(7)
C7 C8 1.387(6)
C9 C10 1.357(7)
C11 C12 1.367(7)
C13 C14 1.511(7)
C13 H11 0.954
C13 H12 0.958
C14 C15 1.517(7)
C14 H9 0.949
C14 H10 0.943
C15 H7 0.951
C15 H8 0.950
C16 C17 1.526(7)
C16 H13 0.937
C16 H14 0.936
C17 C18 1.526(7)
C17 H15 0.942
C17 H16 0.961
C18 H17 0.959
C18 H18 0.946
C19 C20 1.500(7)
C19 H1 0.950
C19 H2 0.945
C20 C21 1.516(7)
C20 H3 0.943
C20 H4 0.956
C21 H5 0.955
C21 H6 0.939
C22 C23 1.529(7)
C22 H19 0.964
C22 H20 0.946
C23 C24 1.513(7)
C23 H21 0.949
C23 H22 0.941
C24 H23 0.951
C24 H24 0.954
C25 C26 1.620(12)
C25 H30 0.962
C26 H25 0.928
C26 H26 1.019
C27 C28 1.08(2)
C27 H29 0.964
C28 H27 0.930
C28 H28 0.99
